data_1528936
loop_
_publ_author_name
'Treiber, U.'
'Kemmler-Sack, S.'

_publ_section_title
;
 Strukturuntersuchengen an Ba2 Zr0.75 Sb O6
;
_journal_name_full 'Zeitschrift fuer Anorganische und Allgemeine Chemie'
_journal_page_first 103
_journal_page_last 108
_journal_volume 470
_journal_year 1980
_chemical_formula_sum 'Ba2 O6 Sb Zr0.75'
_chemical_name_systematic 'Ba2 Zr0.75 Sb O6'
_space_group_IT_number 123
_symmetry_space_group_name_Hall '-P 4 2'
_symmetry_space_group_name_H-M 'P 4/m m m'
_cell_angle_alpha 90
_cell_angle_beta 90
_cell_angle_gamma 90
_cell_formula_units_Z 16
_cell_length_a 11.685
_cell_length_b 11.685
_cell_length_c 16.606
_cell_volume 2267.370
_citation_journal_id_ASTM ZAACAB
_cod_data_source_file Treiber_ZAACAB_1980_40.cif
_cod_data_source_block Ba2O6Sb1Zr0.75
_cod_original_cell_volume 2267.371
_cod_original_formula_sum 'Ba2 O6 Sb1 Zr0.75'
_cod_database_code 1528936

loop_
_symmetry_equiv_pos_as_xyz
x,y,z
-y,x,z
-x,-y,z
y,-x,z
x,-y,-z
y,x,-z
-x,y,-z
-y,-x,-z
-x,-y,-z
y,-x,-z
x,y,-z
-y,x,-z
-x,y,z
-y,-x,z
x,-y,z
y,x,z

loop_
_atom_site_label
_atom_site_type_symbol
_atom_site_fract_x
_atom_site_fract_y
_atom_site_fract_z
_atom_site_occupancy
_atom_site_U_iso_or_equiv
Ba1 Ba+2 0.25 0 0.125 1 0.0
O14 O-2 0.25 0.25 0.375 1 0.0
Sb5 Sb+5 0.25 0.25 0.5 1 0.0
Zr3 Zr+4 0 0.5 0 1 0.0
Zr1 Zr+4 0 0 0.5 1 0.0
O8 O-2 0.375 0.375 0 1 0.0
O7 O-2 0.125 0.125 0 1 0.0
O5 O-2 0 0.5 0.125 1 0.0
O11 O-2 0.125 0.675 0 1 0.0
O12 O-2 0.125 0.675 0.5 1 0.0
Ba2 Ba+2 0.25 0 0.375 1 0.0
Sb4 Sb+5 0.25 0.25 0 1 0.0
Sb3 Sb+5 0 0.5 0.25 1 0.0
Sb2 Sb+5 0.5 0.5 0.25 1 0.0
O2 O-2 0 0 0.375 1 0.0
O16 O-2 0.375 0.375 0.75 1 0.0
O17 O-2 0.125 0.675 0.25 1 0.0
O6 O-2 0 0.5 0.375 1 0.0
O13 O-2 0.25 0.25 0.125 1 0.0
O15 O-2 0.125 0.125 0.25 1 0.0
Ba3 Ba+2 0.25 0.5 0.125 1 0.0
O10 O-2 0.375 0.375 0.5 1 0.0
O1 O-2 0 0 0.125 1 0.0
Zr4 Zr+4 0.25 0.25 0.25 1 0.0
Zr2 Zr+4 0.5 0.5 0.5 1 0.0
O3 O-2 0.5 0.5 0.125 1 0.0
Ba4 Ba+2 0.25 0.5 0.375 1 0.0
O9 O-2 0.125 0.125 0.5 1 0.0
O4 O-2 0.5 0.5 0.375 1 0.0
Sb1 Sb+5 0 0 0.25 1 0.0
